data_7104537
loop_
_publ_author_name
'Kawamoto, Takahiro'
'Hirabayashi, Sho'
'Guo, Xun-Xiang'
'Nishimura, Takahiro'
'Hayashi, Tamio'

_publ_section_title
;
 Rhodium-catalyzed asymmetric hydroalkoxylation and hydrosulfenylation
 of diphenylphosphinylallenes.
;
_journal_issue 24
_journal_name_full 'Chemical communications (Cambridge, England)'
_journal_page_first 3528
_journal_page_last 3530
_journal_paper_doi 10.1039/b900976k
_journal_volume 34
_journal_year 2009
_chemical_absolute_configuration 'CHOOSE rm ad rmad syn or unk'
_chemical_formula_moiety 'C22 H20 Cl O2 P '
_chemical_formula_sum 'C22 H20 Cl O2 P'
_chemical_formula_weight 382.83
_space_group_IT_number 19
_symmetry_cell_setting orthorhombic
_symmetry_Int_Tables_number 19
_symmetry_space_group_name_Hall 'P 2ac 2ab'
_symmetry_space_group_name_H-M 'P 21 21 21'
_cell_angle_alpha 90.0000
_cell_angle_beta 90.0000
_cell_angle_gamma 90.0000
_cell_formula_units_Z 4
_cell_length_a 5.854(2)
_cell_length_b 16.486(4)
_cell_length_c 20.202(7)
_cell_measurement_reflns_used 16965
_cell_measurement_temperature 123.1
_cell_measurement_theta_max 27.5
_cell_measurement_theta_min 3.2
_cell_volume 1949.5(11)
_computing_cell_refinement PROCESS-AUTO
_computing_data_collection PROCESS-AUTO
_computing_data_reduction CrystalStructure
_computing_publication_material 'CrystalStructure 3.8'
_computing_structure_refinement SHELXL
_computing_structure_solution SIR92
_diffrn_ambient_temperature 123(2)
_diffrn_detector_area_resol_mean 10.00
_diffrn_measured_fraction_theta_full 0.997
_diffrn_measured_fraction_theta_max 0.997
_diffrn_measurement_device_type 'Rigaku RAXIS-RAPID'
_diffrn_measurement_method \w
_diffrn_radiation_monochromator graphite
_diffrn_radiation_type 'Mo K\a'
_diffrn_radiation_wavelength 0.71075
_diffrn_reflns_av_R_equivalents 0.035
_diffrn_reflns_limit_h_max 7
_diffrn_reflns_limit_h_min -7
_diffrn_reflns_limit_k_max 20
_diffrn_reflns_limit_k_min -21
_diffrn_reflns_limit_l_max 26
_diffrn_reflns_limit_l_min -25
_diffrn_reflns_number 19053
_diffrn_reflns_theta_full 27.48
_diffrn_reflns_theta_max 27.48
_exptl_absorpt_coefficient_mu 0.291
_exptl_absorpt_correction_T_max 0.916
_exptl_absorpt_correction_T_min 0.639
_exptl_absorpt_correction_type multi-scan
_exptl_absorpt_process_details
;
Higashi, T. (1995). Program for Absorption Correction.
Rigaku Corporation, Tokyo, Japan.
;
_exptl_crystal_colour colorless
_exptl_crystal_density_diffrn 1.304
_exptl_crystal_density_method 'not measured'
_exptl_crystal_description prism
_exptl_crystal_F_000 800.00
_exptl_crystal_size_max 0.50
_exptl_crystal_size_mid 0.40
_exptl_crystal_size_min 0.30
_refine_diff_density_max 0.43
_refine_diff_density_min -0.35
_refine_ls_abs_structure_details 'Flack, H. D. (1983), Acta Cryst. A39, 876-881. 1887 Friedel Pairs'
_refine_ls_abs_structure_Flack 0.00(6)
_refine_ls_extinction_method none
_refine_ls_goodness_of_fit_ref 1.055
_refine_ls_hydrogen_treatment refall
_refine_ls_number_parameters 236
_refine_ls_number_reflns 4472
_refine_ls_R_factor_gt 0.0364
_refine_ls_shift/su_max 0.0010
_refine_ls_structure_factor_coef Fsqd
_refine_ls_weighting_details 'w = 1/[\s^2^(Fo^2^)+(0.0473P)^2^+0.6221P] where P=(Fo^2^+2Fc^2^)/3'
_refine_ls_weighting_scheme calc
_refine_ls_wR_factor_ref 0.0940
_reflns_number_gt 4066
_reflns_number_total 4472
_reflns_threshold_expression F^2^>2.0\s(F^2^)
_cod_data_source_file b900976k.txt
_cod_data_source_block '_kawa002'
_cod_original_formula_sum 'C22 H20 Cl O2 P '
_cod_database_code 7104537

loop_
_symmetry_equiv_pos_site_id
_symmetry_equiv_pos_as_xyz
1 +X,+Y,+Z
2 1/2+X,1/2-Y,-Z
3 -X,1/2+Y,1/2-Z
4 1/2-X,-Y,1/2+Z

loop_
_atom_site_label
_atom_site_type_symbol
_atom_site_fract_x
_atom_site_fract_y
_atom_site_fract_z
_atom_site_U_iso_or_equiv
_atom_site_adp_type
_atom_site_occupancy
_atom_site_symmetry_multiplicity
_atom_site_calc_flag
_atom_site_refinement_flags
_atom_site_disorder_assembly
_atom_site_disorder_group
Cl(1) Cl -0.11956(14) 0.14520(5) -0.05677(3) 0.0618(2) Uani 1.00 1 d . . .
P(1) P 0.31903(7) 0.09726(3) 0.36181(2) 0.01951(11) Uani 1.00 1 d . . .
O(1) O -0.0691(3) 0.07815(14) 0.22758(8) 0.0581(6) Uani 1.00 1 d . . .
O(2) O 0.5477(2) 0.05820(8) 0.36080(7) 0.0261(2) Uani 1.00 1 d . . .
C(1) C 0.1144(4) -0.05033(13) 0.35977(11) 0.0359(4) Uani 1.00 1 d . . .
C(2) C 0.0919(3) 0.03367(12) 0.32801(10) 0.0241(3) Uani 1.00 1 d . . .
C(3) C 0.1056(3) 0.03248(12) 0.25352(10) 0.0247(3) Uani 1.00 1 d . . .
C(4) C 0.2592(3) -0.00473(13) 0.21790(11) 0.0323(4) Uani 1.00 1 d . . .
C(5) C -0.0721(4) 0.09201(18) 0.15964(11) 0.0425(5) Uani 1.00 1 d . . .
C(6) C 0.0651(6) 0.14873(18) 0.13260(14) 0.0625(8) Uani 1.00 1 d . . .
C(7) C 0.0521(6) 0.16469(19) 0.06547(14) 0.0654(9) Uani 1.00 1 d . . .
C(8) C -0.1042(4) 0.12399(15) 0.02770(11) 0.0411(5) Uani 1.00 1 d . . .
C(9) C -0.2430(4) 0.06539(19) 0.05433(14) 0.0520(7) Uani 1.00 1 d . . .
C(10) C -0.2275(4) 0.0491(2) 0.12178(14) 0.0572(7) Uani 1.00 1 d . . .
C(11) C 0.3207(3) 0.19040(11) 0.31411(9) 0.0213(3) Uani 1.00 1 d . . .
C(12) C 0.5092(3) 0.20317(12) 0.27352(10) 0.0253(4) Uani 1.00 1 d . . .
C(13) C 0.5219(3) 0.27186(14) 0.23405(10) 0.0304(4) Uani 1.00 1 d . . .
C(14) C 0.3474(3) 0.32824(13) 0.23514(10) 0.0302(4) Uani 1.00 1 d . . .
C(15) C 0.1584(3) 0.31631(13) 0.27538(10) 0.0305(4) Uani 1.00 1 d . . .
C(16) C 0.1437(3) 0.24721(12) 0.31445(10) 0.0281(4) Uani 1.00 1 d . . .
C(17) C 0.2276(3) 0.12017(11) 0.44549(9) 0.0210(3) Uani 1.00 1 d . . .
C(18) C 0.0127(3) 0.15096(12) 0.46190(9) 0.0245(3) Uani 1.00 1 d . . .
C(19) C -0.0389(3) 0.16941(13) 0.52728(10) 0.0289(4) Uani 1.00 1 d . . .
C(20) C 0.1203(3) 0.15505(13) 0.57678(10) 0.0300(4) Uani 1.00 1 d . . .
C(21) C 0.3309(4) 0.12214(13) 0.56109(10) 0.0326(4) Uani 1.00 1 d . . .
C(22) C 0.3856(3) 0.10531(12) 0.49564(9) 0.0256(4) Uani 1.00 1 d . . .
H(1) H 0.1704 0.1776 0.1595 0.075 Uiso 1.00 1 c R . .
H(2) H 0.1508 0.2036 0.0458 0.078 Uiso 1.00 1 c R . .
H(3) H -0.3477 0.0365 0.0272 0.062 Uiso 1.00 1 c R . .
H(4) H -0.3223 0.0091 0.1415 0.069 Uiso 1.00 1 c R . .
H(5) H 0.6299 0.1646 0.2728 0.030 Uiso 1.00 1 c R . .
H(6) H 0.6507 0.2801 0.2062 0.036 Uiso 1.00 1 c R . .
H(7) H 0.3569 0.3754 0.2082 0.036 Uiso 1.00 1 c R . .
H(8) H 0.0391 0.3554 0.2762 0.037 Uiso 1.00 1 c R . .
H(9) H 0.0131 0.2386 0.3414 0.034 Uiso 1.00 1 c R . .
H(10) H -0.0984 0.1593 0.4283 0.029 Uiso 1.00 1 c R . .
H(11) H -0.1836 0.1919 0.5381 0.035 Uiso 1.00 1 c R . .
H(12) H 0.0847 0.1678 0.6215 0.036 Uiso 1.00 1 c R . .
H(13) H 0.4382 0.1110 0.5952 0.039 Uiso 1.00 1 c R . .
H(14) H 0.5314 0.0836 0.4850 0.031 Uiso 1.00 1 c R . .
H(15) H 0.2135 -0.0845 0.3323 0.043 Uiso 1.00 1 c R . .
H(16) H -0.0369 -0.0754 0.3633 0.043 Uiso 1.00 1 c R . .
H(17) H 0.1812 -0.0449 0.4040 0.043 Uiso 1.00 1 c R . .
H(18) H -0.0586 0.0574 0.3412 0.029 Uiso 1.00 1 c R . .
H(20) H 0.2544 -0.0011 0.1710 0.039 Uiso 1.00 1 c R . .
H(19) H 0.3760 -0.0354 0.2389 0.039 Uiso 1.00 1 c R . .

loop_
_atom_site_aniso_label
_atom_site_aniso_U_11
_atom_site_aniso_U_22
_atom_site_aniso_U_33
_atom_site_aniso_U_12
_atom_site_aniso_U_13
_atom_site_aniso_U_23
Cl(1) 0.0802(5) 0.0790(4) 0.0261(2) 0.0263(4) -0.0109(3) -0.0020(3)
P(1) 0.01443(18) 0.0250(2) 0.0191(2) 0.00102(18) 0.00030(17) -0.00041(18)
O(1) 0.0441(9) 0.1083(17) 0.0220(7) 0.0445(10) -0.0008(6) -0.0040(9)
O(2) 0.0178(5) 0.0298(6) 0.0308(7) 0.0039(5) 0.0004(5) 0.0031(6)
C(1) 0.0432(11) 0.0347(10) 0.0298(10) -0.0126(9) 0.0018(10) -0.0017(9)
C(2) 0.0175(8) 0.0322(10) 0.0227(9) -0.0034(7) 0.0024(7) -0.0063(7)
C(3) 0.0192(8) 0.0302(9) 0.0246(9) -0.0031(7) -0.0031(7) -0.0048(7)
C(4) 0.0353(10) 0.0362(10) 0.0254(10) 0.0084(8) 0.0037(8) -0.0021(8)
C(5) 0.0372(11) 0.0679(16) 0.0223(10) 0.0226(12) -0.0027(8) -0.0078(10)
C(6) 0.093(2) 0.0544(16) 0.0398(14) -0.0107(16) -0.0281(15) -0.0097(13)
C(7) 0.102(2) 0.0510(16) 0.0432(15) -0.0238(17) -0.0190(15) 0.0053(13)
C(8) 0.0501(13) 0.0487(13) 0.0244(9) 0.0178(11) -0.0086(9) -0.0083(9)
C(9) 0.0367(12) 0.0818(19) 0.0375(13) 0.0029(12) -0.0144(10) -0.0054(13)
C(10) 0.0259(11) 0.104(2) 0.0420(15) 0.0002(13) -0.0039(9) 0.0093(15)
C(11) 0.0204(7) 0.0264(8) 0.0171(8) 0.0008(7) -0.0018(7) -0.0025(6)
C(12) 0.0219(8) 0.0303(10) 0.0236(9) 0.0014(7) 0.0007(7) -0.0001(7)
C(13) 0.0258(9) 0.0404(11) 0.0250(10) -0.0042(8) 0.0014(7) 0.0034(8)
C(14) 0.0372(11) 0.0307(10) 0.0227(9) -0.0019(9) -0.0047(8) 0.0038(7)
C(15) 0.0331(10) 0.0326(10) 0.0257(9) 0.0090(8) -0.0016(8) 0.0020(7)
C(16) 0.0254(9) 0.0350(10) 0.0240(9) 0.0073(8) 0.0037(7) 0.0017(8)
C(17) 0.0223(8) 0.0227(8) 0.0181(8) -0.0033(6) -0.0002(6) 0.0001(6)
C(18) 0.0227(8) 0.0296(10) 0.0213(8) 0.0013(8) 0.0003(7) 0.0001(7)
C(19) 0.0295(10) 0.0315(10) 0.0256(9) -0.0029(8) 0.0068(7) -0.0038(8)
C(20) 0.0392(11) 0.0310(10) 0.0197(8) -0.0090(9) 0.0029(8) -0.0025(8)
C(21) 0.0369(10) 0.0384(11) 0.0224(9) -0.0078(9) -0.0079(8) 0.0045(8)
C(22) 0.0243(8) 0.0273(9) 0.0253(9) -0.0020(8) -0.0031(7) 0.0038(7)

loop_
_atom_type_symbol
_atom_type_description
_atom_type_scat_dispersion_real
_atom_type_scat_dispersion_imag
_atom_type_scat_source
C C 0.003 0.002
;
International Tables for Crystallography
(1992, Vol. C, Tables 4.2.6.8 and 6.1.1.4)
;
H H 0.000 0.000
;
International Tables for Crystallography
(1992, Vol. C, Table 6.1.1.4)
;
O O 0.011 0.006
;
International Tables for Crystallography
(1992, Vol. C, Tables 4.2.6.8 and 6.1.1.4)
;
Cl Cl 0.148 0.159
;
International Tables for Crystallography
(1992, Vol. C, Tables 4.2.6.8 and 6.1.1.4)
;
P P 0.102 0.094
;
International Tables for Crystallography
(1992, Vol. C, Tables 4.2.6.8 and 6.1.1.4)
;

loop_
_geom_angle_atom_site_label_1
_geom_angle_atom_site_label_2
_geom_angle_atom_site_label_3
_geom_angle
_geom_angle_publ_flag
_geom_angle_site_symmetry_1
_geom_angle_site_symmetry_2
_geom_angle_site_symmetry_3
O(2) P(1) C(2) 113.71(8) yes . . .
O(2) P(1) C(11) 110.80(8) yes . . .
O(2) P(1) C(17) 111.65(8) yes . . .
C(2) P(1) C(11) 106.95(8) yes . . .
C(2) P(1) C(17) 104.69(8) yes . . .
C(11) P(1) C(17) 108.71(8) yes . . .
C(3) O(1) C(5) 118.40(18) yes . . .
P(1) C(2) C(1) 107.44(13) yes . . .
P(1) C(2) C(3) 110.01(13) yes . . .
C(1) C(2) C(3) 113.69(16) yes . . .
O(1) C(3) C(2) 109.52(16) yes . . .
O(1) C(3) C(4) 124.08(19) yes . . .
C(2) C(3) C(4) 126.40(18) yes . . .
O(1) C(5) C(6) 120.4(2) yes . . .
O(1) C(5) C(10) 118.0(2) yes . . .
C(6) C(5) C(10) 121.5(2) yes . . .
C(5) C(6) C(7) 119.7(2) yes . . .
C(6) C(7) C(8) 119.4(2) yes . . .
Cl(1) C(8) C(7) 118.8(2) yes . . .
Cl(1) C(8) C(9) 119.63(19) yes . . .
C(7) C(8) C(9) 121.5(2) yes . . .
C(8) C(9) C(10) 118.8(2) yes . . .
C(5) C(10) C(9) 119.0(2) yes . . .
P(1) C(11) C(12) 116.48(14) yes . . .
P(1) C(11) C(16) 124.15(14) yes . . .
C(12) C(11) C(16) 119.34(17) yes . . .
C(11) C(12) C(13) 120.35(18) yes . . .
C(12) C(13) C(14) 120.03(18) yes . . .
C(13) C(14) C(15) 120.26(19) yes . . .
C(14) C(15) C(16) 119.93(19) yes . . .
C(11) C(16) C(15) 120.09(18) yes . . .
P(1) C(17) C(18) 124.25(13) yes . . .
P(1) C(17) C(22) 116.46(13) yes . . .
C(18) C(17) C(22) 119.29(16) yes . . .
C(17) C(18) C(19) 120.09(17) yes . . .
C(18) C(19) C(20) 120.14(19) yes . . .
C(19) C(20) C(21) 120.02(18) yes . . .
C(20) C(21) C(22) 120.14(19) yes . . .
C(17) C(22) C(21) 120.27(18) yes . . .
C(2) C(1) H(15) 109.5 no . . .
C(2) C(1) H(16) 109.5 no . . .
C(2) C(1) H(17) 109.5 no . . .
H(15) C(1) H(16) 109.5 no . . .
H(15) C(1) H(17) 109.5 no . . .
H(16) C(1) H(17) 109.5 no . . .
P(1) C(2) H(18) 108.5 no . . .
C(1) C(2) H(18) 108.5 no . . .
C(3) C(2) H(18) 108.5 no . . .
C(3) C(4) H(20) 120.0 no . . .
C(3) C(4) H(19) 120.0 no . . .
H(20) C(4) H(19) 120.0 no . . .
C(5) C(6) H(1) 120.1(2) no . . .
C(7) C(6) H(1) 120.1(3) no . . .
C(6) C(7) H(2) 120.3(3) no . . .
C(8) C(7) H(2) 120.3(2) no . . .
C(8) C(9) H(3) 120.6(2) no . . .
C(10) C(9) H(3) 120.6(2) no . . .
C(5) C(10) H(4) 120.5(2) no . . .
C(9) C(10) H(4) 120.5(2) no . . .
C(11) C(12) H(5) 119.83(19) no . . .
C(13) C(12) H(5) 119.83(19) no . . .
C(12) C(13) H(6) 120.0(2) no . . .
C(14) C(13) H(6) 120.0(2) no . . .
C(13) C(14) H(7) 119.9(2) no . . .
C(15) C(14) H(7) 119.9(2) no . . .
C(14) C(15) H(8) 120.0(2) no . . .
C(16) C(15) H(8) 120.0(2) no . . .
C(11) C(16) H(9) 119.95(19) no . . .
C(15) C(16) H(9) 119.96(19) no . . .
C(17) C(18) H(10) 119.96(17) no . . .
C(19) C(18) H(10) 119.95(18) no . . .
C(18) C(19) H(11) 119.93(19) no . . .
C(20) C(19) H(11) 119.94(19) no . . .
C(19) C(20) H(12) 120.0(2) no . . .
C(21) C(20) H(12) 120.0(2) no . . .
C(20) C(21) H(13) 119.9(2) no . . .
C(22) C(21) H(13) 119.9(2) no . . .
C(17) C(22) H(14) 119.87(17) no . . .
C(21) C(22) H(14) 119.86(19) no . . .

loop_
_geom_bond_atom_site_label_1
_geom_bond_atom_site_label_2
_geom_bond_distance
_geom_bond_publ_flag
_geom_bond_site_symmetry_1
_geom_bond_site_symmetry_2
Cl(1) C(8) 1.744(2) yes . .
P(1) O(2) 1.4854(13) yes . .
P(1) C(2) 1.8256(19) yes . .
P(1) C(11) 1.8128(18) yes . .
P(1) C(17) 1.8129(18) yes . .
O(1) C(3) 1.374(2) yes . .
O(1) C(5) 1.392(2) yes . .
C(1) C(2) 1.532(2) yes . .
C(2) C(3) 1.507(2) yes . .
C(3) C(4) 1.305(2) yes . .
C(5) C(6) 1.348(4) yes . .
C(5) C(10) 1.383(3) yes . .
C(6) C(7) 1.384(4) yes . .
C(7) C(8) 1.367(4) yes . .
C(8) C(9) 1.372(3) yes . .
C(9) C(10) 1.392(4) yes . .
C(11) C(12) 1.391(2) yes . .
C(11) C(16) 1.397(2) yes . .
C(12) C(13) 1.387(2) yes . .
C(13) C(14) 1.381(3) yes . .
C(14) C(15) 1.387(3) yes . .
C(15) C(16) 1.389(2) yes . .
C(17) C(18) 1.397(2) yes . .
C(17) C(22) 1.393(2) yes . .
C(18) C(19) 1.389(2) yes . .
C(19) C(20) 1.387(2) yes . .
C(20) C(21) 1.384(3) yes . .
C(21) C(22) 1.389(2) yes . .
C(1) H(15) 0.980 no . .
C(1) H(16) 0.980 no . .
C(1) H(17) 0.980 no . .
C(2) H(18) 1.000 no . .
C(4) H(20) 0.950 no . .
C(4) H(19) 0.950 no . .
C(6) H(1) 0.950(3) no . .
C(7) H(2) 0.950(3) no . .
C(9) H(3) 0.950(2) no . .
C(10) H(4) 0.950(3) no . .
C(12) H(5) 0.9500(19) no . .
C(13) H(6) 0.950(2) no . .
C(14) H(7) 0.950(2) no . .
C(15) H(8) 0.950(2) no . .
C(16) H(9) 0.950(2) no . .
C(18) H(10) 0.9500(18) no . .
C(19) H(11) 0.950(2) no . .
C(20) H(12) 0.950(2) no . .
C(21) H(13) 0.950(2) no . .
C(22) H(14) 0.9500(19) no . .

loop_
_geom_contact_atom_site_label_1
_geom_contact_atom_site_label_2
_geom_contact_distance
_geom_contact_publ_flag
_geom_contact_site_symmetry_1
_geom_contact_site_symmetry_2
O(1) O(2) 3.519(2) ? . 1_455
O(1) C(12) 3.347(2) ? . 1_455
O(2) O(1) 3.519(2) ? . 1_655
O(2) C(2) 3.279(2) ? . 1_655
C(2) O(2) 3.279(2) ? . 1_455
C(12) O(1) 3.347(2) ? . 1_655
C(19) C(22) 3.588(2) ? . 1_455
C(22) C(19) 3.588(2) ? . 1_655
Cl(1) H(2) 2.8411(8) ? . 2_455
Cl(1) H(7) 3.0814(6) ? . 2_455
Cl(1) H(15) 3.416 ? . 4_554
Cl(1) H(16) 2.824 ? . 4_454
Cl(1) H(17) 3.154 ? . 4_554
O(1) H(5) 2.4441(19) ? . 1_455
O(2) H(7) 3.3675(13) ? . 3_645
O(2) H(10) 2.9880(12) ? . 1_655
O(2) H(16) 3.281 ? . 1_655
O(2) H(18) 2.338 ? . 1_655
C(1) H(6) 3.388(2) ? . 3_645
C(1) H(7) 3.316(2) ? . 3_545
C(1) H(8) 3.282(2) ? . 3_545
C(3) H(5) 3.5572(18) ? . 1_455
C(3) H(8) 3.0988(19) ? . 3_545
C(4) H(4) 2.904(2) ? . 1_655
C(4) H(7) 3.344(2) ? . 3_645
C(4) H(8) 2.895(2) ? . 3_545
C(4) H(12) 3.443(2) ? . 4_554
C(4) H(13) 3.249(2) ? . 4_554
C(5) H(5) 3.115(2) ? . 1_455
C(6) H(6) 3.576(3) ? . 1_455
C(8) H(2) 3.513(2) ? . 2_455
C(8) H(14) 3.554(2) ? . 4_554
C(9) H(13) 3.510(2) ? . 4_554
C(9) H(14) 3.086(2) ? . 4_554
C(10) H(13) 3.182(3) ? . 4_554
C(10) H(20) 3.297 ? . 1_455
C(10) H(19) 3.595 ? . 1_455
C(11) H(11) 3.5603(18) ? . 2_556
C(11) H(12) 3.0896(18) ? . 2_556
C(12) H(9) 3.3049(19) ? . 1_655
C(12) H(12) 3.0364(19) ? . 2_556
C(13) H(8) 3.433(2) ? . 1_655
C(13) H(12) 3.105(2) ? . 2_556
C(13) H(15) 3.131 ? . 3_655
C(13) H(19) 3.279 ? . 3_655
C(14) H(12) 3.213(2) ? . 2_556
C(14) H(15) 3.246 ? . 3_655
C(14) H(16) 3.127 ? . 3_555
C(14) H(19) 2.819 ? . 3_655
C(15) H(6) 3.337(2) ? . 1_455
C(15) H(12) 3.261(2) ? . 2_556
C(15) H(13) 3.152(2) ? . 2_456
C(15) H(15) 3.485 ? . 3_555
C(15) H(16) 3.397 ? . 3_555
C(16) H(5) 3.4067(19) ? . 1_455
C(16) H(11) 3.301(2) ? . 2_556
C(16) H(12) 3.2097(19) ? . 2_556
C(16) H(13) 3.2003(19) ? . 2_456
C(17) H(11) 3.1586(18) ? . 2_556
C(18) H(3) 3.4961(19) ? . 4_455
C(18) H(11) 3.1419(19) ? . 2_556
C(18) H(14) 3.0642(18) ? . 1_455
C(19) H(3) 3.458(2) ? . 4_455
C(19) H(11) 3.362(2) ? . 2_556
C(19) H(13) 3.489(2) ? . 1_455
C(19) H(14) 3.010(2) ? . 1_455
C(20) H(4) 3.474(2) ? . 4_455
C(20) H(9) 3.330(2) ? . 2_556
C(20) H(10) 3.477(2) ? . 2_556
C(20) H(20) 3.256 ? . 4_555
C(21) H(8) 3.525(2) ? . 2_556
C(21) H(9) 3.207(2) ? . 2_556
C(21) H(11) 3.101(2) ? . 1_655
C(21) H(20) 3.026 ? . 4_555
C(22) H(10) 3.4302(19) ? . 1_655
C(22) H(11) 3.0222(19) ? . 1_655
C(22) H(11) 3.4358(19) ? . 2_556
H(2) Cl(1) 2.8411(8) ? . 2_555
H(2) C(8) 3.513(2) ? . 2_555
H(3) C(18) 3.4961(19) ? . 4_454
H(3) C(19) 3.458(2) ? . 4_454
H(3) H(14) 2.841 ? . 4_554
H(3) H(16) 3.441 ? . 4_454
H(3) H(17) 3.166 ? . 4_454
H(4) C(4) 2.904(2) ? . 1_455
H(4) C(20) 3.474(2) ? . 4_454
H(4) H(8) 3.454 ? . 3_545
H(4) H(12) 3.320 ? . 4_454
H(4) H(13) 3.139 ? . 4_554
H(4) H(20) 2.554 ? . 1_455
H(4) H(19) 2.743 ? . 1_455
H(5) O(1) 2.4441(19) ? . 1_655
H(5) C(3) 3.5572(18) ? . 1_655
H(5) C(5) 3.115(2) ? . 1_655
H(5) C(16) 3.4067(19) ? . 1_655
H(5) H(9) 2.905 ? . 1_655
H(5) H(10) 3.522 ? . 1_655
H(5) H(12) 3.501 ? . 2_556
H(5) H(18) 2.891 ? . 1_655
H(6) C(1) 3.388(2) ? . 3_655
H(6) C(6) 3.576(3) ? . 1_655
H(6) C(15) 3.337(2) ? . 1_655
H(6) H(8) 2.950 ? . 1_655
H(6) H(9) 3.525 ? . 1_655
H(6) H(15) 2.494 ? . 3_655
H(6) H(16) 3.572 ? . 3_655
H(6) H(19) 3.240 ? . 3_655
H(7) Cl(1) 3.0814(6) ? . 2_555
H(7) O(2) 3.3675(13) ? . 3_655
H(7) C(1) 3.316(2) ? . 3_555
H(7) C(4) 3.344(2) ? . 3_655
H(7) H(15) 3.500 ? . 3_555
H(7) H(15) 2.727 ? . 3_655
H(7) H(16) 2.500 ? . 3_555
H(7) H(19) 2.398 ? . 3_655
H(8) C(1) 3.282(2) ? . 3_555
H(8) C(3) 3.0988(19) ? . 3_555
H(8) C(4) 2.895(2) ? . 3_555
H(8) C(13) 3.433(2) ? . 1_455
H(8) C(21) 3.525(2) ? . 2_456
H(8) H(4) 3.454 ? . 3_555
H(8) H(6) 2.950 ? . 1_455
H(8) H(12) 3.390 ? . 2_456
H(8) H(13) 2.721 ? . 2_456
H(8) H(15) 2.824 ? . 3_555
H(8) H(16) 3.040 ? . 3_555
H(8) H(20) 3.112 ? . 3_555
H(8) H(19) 3.039 ? . 3_555
H(9) C(12) 3.3049(19) ? . 1_455
H(9) C(20) 3.330(2) ? . 2_456
H(9) C(21) 3.207(2) ? . 2_456
H(9) H(5) 2.905 ? . 1_455
H(9) H(6) 3.525 ? . 1_455
H(9) H(11) 3.223 ? . 2_556
H(9) H(12) 3.038 ? . 2_456
H(9) H(13) 2.825 ? . 2_456
H(10) O(2) 2.9880(12) ? . 1_455
H(10) C(20) 3.477(2) ? . 2_456
H(10) C(22) 3.4302(19) ? . 1_455
H(10) H(5) 3.522 ? . 1_455
H(10) H(11) 3.518 ? . 2_556
H(10) H(12) 3.546 ? . 2_456
H(10) H(14) 2.751 ? . 1_455
H(11) C(11) 3.5603(18) ? . 2_456
H(11) C(16) 3.301(2) ? . 2_456
H(11) C(17) 3.1586(18) ? . 2_456
H(11) C(18) 3.1419(19) ? . 2_456
H(11) C(19) 3.362(2) ? . 2_456
H(11) C(21) 3.101(2) ? . 1_455
H(11) C(22) 3.0222(19) ? . 1_455
H(11) C(22) 3.4358(19) ? . 2_456
H(11) H(9) 3.223 ? . 2_456
H(11) H(10) 3.518 ? . 2_456
H(11) H(13) 2.829 ? . 1_455
H(11) H(14) 2.669 ? . 1_455
H(12) C(4) 3.443(2) ? . 4_555
H(12) C(11) 3.0896(18) ? . 2_456
H(12) C(12) 3.0364(19) ? . 2_456
H(12) C(13) 3.105(2) ? . 2_456
H(12) C(14) 3.213(2) ? . 2_456
H(12) C(15) 3.261(2) ? . 2_456
H(12) C(16) 3.2097(19) ? . 2_456
H(12) H(4) 3.320 ? . 4_455
H(12) H(5) 3.501 ? . 2_456
H(12) H(8) 3.390 ? . 2_556
H(12) H(9) 3.038 ? . 2_556
H(12) H(10) 3.546 ? . 2_556
H(12) H(20) 3.072 ? . 4_555
H(12) H(19) 3.231 ? . 4_555
H(13) C(4) 3.249(2) ? . 4_555
H(13) C(9) 3.510(2) ? . 4_555
H(13) C(10) 3.182(3) ? . 4_555
H(13) C(15) 3.152(2) ? . 2_556
H(13) C(16) 3.2003(19) ? . 2_556
H(13) C(19) 3.489(2) ? . 1_655
H(13) H(4) 3.139 ? . 4_555
H(13) H(8) 2.721 ? . 2_556
H(13) H(9) 2.825 ? . 2_556
H(13) H(11) 2.829 ? . 1_655
H(13) H(20) 2.627 ? . 4_555
H(14) C(8) 3.554(2) ? . 4_555
H(14) C(9) 3.086(2) ? . 4_555
H(14) C(18) 3.0642(18) ? . 1_655
H(14) C(19) 3.010(2) ? . 1_655
H(14) H(3) 2.841 ? . 4_555
H(14) H(10) 2.751 ? . 1_655
H(14) H(11) 2.669 ? . 1_655
H(15) Cl(1) 3.416 ? . 4_555
H(15) C(13) 3.131 ? . 3_645
H(15) C(14) 3.246 ? . 3_645
H(15) C(15) 3.485 ? . 3_545
H(15) H(6) 2.494 ? . 3_645
H(15) H(7) 3.500 ? . 3_545
H(15) H(7) 2.727 ? . 3_645
H(15) H(8) 2.824 ? . 3_545
H(16) Cl(1) 2.824 ? . 4_455
H(16) O(2) 3.281 ? . 1_455
H(16) C(14) 3.127 ? . 3_545
H(16) C(15) 3.397 ? . 3_545
H(16) H(3) 3.441 ? . 4_455
H(16) H(6) 3.572 ? . 3_645
H(16) H(7) 2.500 ? . 3_545
H(16) H(8) 3.040 ? . 3_545
H(17) Cl(1) 3.154 ? . 4_555
H(17) H(3) 3.166 ? . 4_455
H(18) O(2) 2.338 ? . 1_455
H(18) H(5) 2.891 ? . 1_455
H(20) C(10) 3.297 ? . 1_655
H(20) C(20) 3.256 ? . 4_554
H(20) C(21) 3.026 ? . 4_554
H(20) H(4) 2.554 ? . 1_655
H(20) H(8) 3.112 ? . 3_545
H(20) H(12) 3.072 ? . 4_554
H(20) H(13) 2.627 ? . 4_554
H(19) C(10) 3.595 ? . 1_655
H(19) C(13) 3.279 ? . 3_645
H(19) C(14) 2.819 ? . 3_645
H(19) H(4) 2.743 ? . 1_655
H(19) H(6) 3.240 ? . 3_645
H(19) H(7) 2.398 ? . 3_645
H(19) H(8) 3.039 ? . 3_545
H(19) H(12) 3.231 ? . 4_554

loop_
_geom_torsion_atom_site_label_1
_geom_torsion_atom_site_label_2
_geom_torsion_atom_site_label_3
_geom_torsion_atom_site_label_4
_geom_torsion
_geom_torsion_publ_flag
_geom_torsion_site_symmetry_1
_geom_torsion_site_symmetry_2
_geom_torsion_site_symmetry_3
_geom_torsion_site_symmetry_4
O(2) P(1) C(2) C(1) 48.02(16) ? . . . .
O(2) P(1) C(2) C(3) -76.22(14) ? . . . .
O(2) P(1) C(11) C(12) 12.90(17) ? . . . .
O(2) P(1) C(11) C(16) -169.17(15) ? . . . .
O(2) P(1) C(17) C(18) -174.63(15) ? . . . .
O(2) P(1) C(17) C(22) 5.23(17) ? . . . .
C(2) P(1) C(11) C(12) -111.53(15) ? . . . .
C(2) P(1) C(11) C(16) 66.40(18) ? . . . .
C(11) P(1) C(2) C(1) 170.65(13) ? . . . .
C(11) P(1) C(2) C(3) 46.41(15) ? . . . .
C(2) P(1) C(17) C(18) -51.17(18) ? . . . .
C(2) P(1) C(17) C(22) 128.69(15) ? . . . .
C(17) P(1) C(2) C(1) -74.10(14) ? . . . .
C(17) P(1) C(2) C(3) 161.65(13) ? . . . .
C(11) P(1) C(17) C(18) 62.84(18) ? . . . .
C(11) P(1) C(17) C(22) -117.30(15) ? . . . .
C(17) P(1) C(11) C(12) 135.95(14) ? . . . .
C(17) P(1) C(11) C(16) -46.12(18) ? . . . .
C(3) O(1) C(5) C(6) -78.6(3) ? . . . .
C(3) O(1) C(5) C(10) 104.7(2) ? . . . .
C(5) O(1) C(3) C(2) 173.1(2) ? . . . .
C(5) O(1) C(3) C(4) -6.1(3) ? . . . .
P(1) C(2) C(3) O(1) -106.79(16) ? . . . .
P(1) C(2) C(3) C(4) 72.4(2) ? . . . .
C(1) C(2) C(3) O(1) 132.67(18) ? . . . .
C(1) C(2) C(3) C(4) -48.2(2) ? . . . .
O(1) C(5) C(6) C(7) -176.8(2) ? . . . .
O(1) C(5) C(10) C(9) 176.2(2) ? . . . .
C(6) C(5) C(10) C(9) -0.4(4) ? . . . .
C(10) C(5) C(6) C(7) -0.2(4) ? . . . .
C(5) C(6) C(7) C(8) 1.6(4) ? . . . .
C(6) C(7) C(8) Cl(1) 179.7(2) ? . . . .
C(6) C(7) C(8) C(9) -2.5(4) ? . . . .
Cl(1) C(8) C(9) C(10) 179.7(2) ? . . . .
C(7) C(8) C(9) C(10) 1.9(4) ? . . . .
C(8) C(9) C(10) C(5) -0.4(4) ? . . . .
P(1) C(11) C(12) C(13) 178.40(15) ? . . . .
P(1) C(11) C(16) C(15) -178.93(15) ? . . . .
C(12) C(11) C(16) C(15) -1.1(2) ? . . . .
C(16) C(11) C(12) C(13) 0.4(2) ? . . . .
C(11) C(12) C(13) C(14) 0.3(3) ? . . . .
C(12) C(13) C(14) C(15) -0.3(3) ? . . . .
C(13) C(14) C(15) C(16) -0.4(3) ? . . . .
C(14) C(15) C(16) C(11) 1.1(3) ? . . . .
P(1) C(17) C(18) C(19) -177.66(15) ? . . . .
P(1) C(17) C(22) C(21) 179.15(15) ? . . . .
C(18) C(17) C(22) C(21) -1.0(2) ? . . . .
C(22) C(17) C(18) C(19) 2.5(2) ? . . . .
C(17) C(18) C(19) C(20) -1.9(3) ? . . . .
C(18) C(19) C(20) C(21) -0.1(2) ? . . . .
C(19) C(20) C(21) C(22) 1.6(3) ? . . . .
C(20) C(21) C(22) C(17) -1.1(3) ? . . . .

loop_
_cod_related_entry_id
_cod_related_entry_database
_cod_related_entry_code
1 ChemSpider 30653127
